data_4108702
loop_
_publ_author_name
'Yuji Kikukawa'
'Syuhei Yamaguchi'
'Yoshinao Nakagawa'
'Kazuhiro Uehara'
'Sayaka Uchida'
'Kazuya Yamaguchi'
'Noritaka Mizuno'

_publ_contact_author_email tmizuno@mail.ecc.u-tokyo.ac.jp
_publ_contact_author_fax +81-3-5841-7220
_publ_contact_author_name 'Professor Noritaka Mizuno'
_publ_contact_author_phone +81-3-5841-7272
_publ_section_title
;
 Synthesis of a Dialuminum-Substituted Silicotungstate and the
 Diastereoselective Cyclization of Citronellal Derivatives
;
_journal_name_full 'Journal of the American Chemical Society'
_journal_page_first 15872
_journal_page_last 15878
_journal_paper_doi 10.1021/ja8014154
_journal_volume 130
_journal_year 2008
_chemical_formula_moiety 'C65 H129 Al2 N7 O38 Si W10 '
_chemical_formula_sum 'C65 H129 Al2 N7 O38 Si W10'
_chemical_formula_weight 3537.31
_space_group_IT_number 33
_symmetry_cell_setting orthorhombic
_symmetry_Int_Tables_number 33
_symmetry_space_group_name_Hall 'P 2c -2n'
_symmetry_space_group_name_H-M 'P n a 21'
_audit_creation_date 2008-02-15
_audit_creation_method 'by CrystalStructure 3.8'
_cell_angle_alpha 90.0000
_cell_angle_beta 90.0000
_cell_angle_gamma 90.0000
_cell_formula_units_Z 4
_cell_length_a 24.7994(2)
_cell_length_b 14.58220(10)
_cell_length_c 26.8752(3)
_cell_measurement_temperature 153.2
_cell_volume 9718.87(15)
_computing_cell_refinement CrystalClear
_computing_data_collection CrystalClear
_computing_data_reduction CrystalStructure
_computing_publication_material 'CrystalStructure 3.8'
_computing_structure_refinement SHELXL
_computing_structure_solution SHELXS97
_diffrn_measured_fraction_theta_full 0.982
_diffrn_measured_fraction_theta_max 0.982
_diffrn_measurement_device_type 'Rigaku Saturn'
_diffrn_measurement_method \w
_diffrn_radiation_type 'Mo K\a'
_diffrn_radiation_wavelength 0.71069
_diffrn_reflns_limit_h_max 34
_diffrn_reflns_limit_h_min 0
_diffrn_reflns_limit_k_max 19
_diffrn_reflns_limit_k_min 0
_diffrn_reflns_limit_l_max 0
_diffrn_reflns_limit_l_min -37
_diffrn_reflns_number 13393
_diffrn_reflns_theta_full 29.35
_diffrn_reflns_theta_max 29.35
_exptl_absorpt_coefficient_mu 11.907
_exptl_absorpt_correction_T_max 0.3826
_exptl_absorpt_correction_T_min 0.1995
_exptl_absorpt_correction_type empirical
_exptl_crystal_colour colorless
_exptl_crystal_density_diffrn 2.417
_exptl_crystal_description block
_exptl_crystal_F_000 6608.00
_exptl_crystal_size_max 0.20
_exptl_crystal_size_mid 0.10
_exptl_crystal_size_min 0.10
_refine_diff_density_max 2.79
_refine_diff_density_min -3.74
_refine_ls_extinction_method none
_refine_ls_goodness_of_fit_ref 1.082
_refine_ls_number_parameters 556
_refine_ls_number_reflns 13393
_refine_ls_R_factor_gt 0.0695
_refine_ls_shift/su_max 0.0130
_refine_ls_structure_factor_coef Fsqd
_refine_ls_weighting_details 'w = 1/[\s^2^(Fo^2^)+(0.0915P)^2^+333.4876P] where P=(Fo^2^+2Fc^2^)/3'
_refine_ls_weighting_scheme calc
_refine_ls_wR_factor_ref 0.1963
_reflns_number_gt 11602
_reflns_number_total 13393
_reflns_threshold_expression F^2^>2.0\s(F^2^)
_cod_data_source_file ja8014154_si_003.cif
_cod_data_source_block '_Template_texray.inf'
_cod_original_formula_sum 'C65 H129 Al2 N7 O38 Si W10 '
_cod_database_code 4108702

loop_
_symmetry_equiv_pos_site_id
_symmetry_equiv_pos_as_xyz
1 +X,+Y,+Z
2 1/2-X,1/2+Y,1/2+Z
3 1/2+X,1/2-Y,+Z
4 -X,-Y,1/2+Z

loop_
_atom_site_label
_atom_site_type_symbol
_atom_site_fract_x
_atom_site_fract_y
_atom_site_fract_z
_atom_site_U_iso_or_equiv
_atom_site_adp_type
_atom_site_occupancy
_atom_site_symmetry_multiplicity
_atom_site_calc_flag
_atom_site_refinement_flags
W(1) W 0.66876(4) 0.59619(7) 0.34185(5) 0.0285(2) Uani 1.00 1 d .
W(2) W 0.66775(4) 0.60111(7) 0.46589(5) 0.0276(2) Uani 1.00 1 d .
W(3) W 0.79785(4) 0.24944(7) 0.34801(5) 0.0299(2) Uani 1.00 1 d .
W(4) W 0.79681(4) 0.25497(7) 0.47245(5) 0.0299(2) Uani 1.00 1 d .
W(5) W 0.77265(5) 0.46123(9) 0.27601(5) 0.0324(2) Uani 1.00 1 d .
W(6) W 0.76975(5) 0.47260(9) 0.53782(5) 0.0320(2) Uani 1.00 1 d .
W(7) W 0.81493(5) 0.64573(8) 0.33488(6) 0.0344(2) Uani 1.00 1 d .
W(8) W 0.81337(5) 0.65170(8) 0.47417(6) 0.0348(2) Uani 1.00 1 d .
W(9) W 0.88692(4) 0.45117(8) 0.33907(5) 0.0310(2) Uani 1.00 1 d .
W(10) W 0.88528(4) 0.45642(7) 0.47782(5) 0.0300(2) Uani 1.00 1 d .
Si(1) Si 0.76479(17) 0.4607(3) 0.4056(3) 0.0187(8) Uani 1.00 1 d .
Al(1) Al 0.6309(2) 0.4328(4) 0.4035(3) 0.0234(11) Uani 1.00 1 d .
Al(2) Al 0.6938(2) 0.2710(4) 0.4075(4) 0.0267(12) Uani 1.00 1 d .
O(1) O 0.6580(7) 0.3479(12) 0.3607(6) 0.023(3) Uiso 1.00 1 d .
O(2) O 0.6551(8) 0.3455(13) 0.4494(7) 0.029(4) Uiso 1.00 1 d .
O(3) O 0.7027(4) 0.5029(8) 0.4029(7) 0.021(2) Uiso 1.00 1 d .
O(4) O 0.7594(4) 0.3485(8) 0.4095(6) 0.020(2) Uiso 1.00 1 d .
O(5) O 0.6154(7) 0.5128(12) 0.3528(6) 0.024(3) Uiso 1.00 1 d .
O(6) O 0.6143(8) 0.5177(13) 0.4517(7) 0.029(4) Uiso 1.00 1 d .
O(7) O 0.7285(7) 0.2056(13) 0.3624(7) 0.035(4) Uiso 1.00 1 d .
O(8) O 0.7305(6) 0.2126(10) 0.4605(6) 0.020(3) Uiso 1.00 1 d .
O(11) O 0.6365(7) 0.6629(12) 0.2964(6) 0.030(3) Uiso 1.00 1 d .
O(12) O 0.6532(5) 0.6601(9) 0.3987(6) 0.025(3) Uiso 1.00 1 d .
O(13) O 0.6371(7) 0.6789(13) 0.5004(7) 0.032(3) Uiso 1.00 1 d .
O(14) O 0.7043(9) 0.5086(15) 0.2991(8) 0.034(4) Uiso 1.00 1 d .
O(15) O 0.7045(8) 0.5117(14) 0.5098(7) 0.030(4) Uiso 1.00 1 d .
O(16) O 0.8228(8) 0.1678(15) 0.3071(8) 0.041(4) Uiso 1.00 1 d .
O(17) O 0.8221(5) 0.2017(10) 0.4129(6) 0.024(3) Uiso 1.00 1 d .
O(18) O 0.8196(9) 0.1814(15) 0.5169(8) 0.042(4) Uiso 1.00 1 d .
O(19) O 0.7665(7) 0.3379(13) 0.3034(7) 0.032(4) Uiso 1.00 1 d .
O(20) O 0.7646(6) 0.3527(11) 0.5141(6) 0.021(3) Uiso 1.00 1 d .
O(21) O 0.7596(11) 0.4491(17) 0.2144(10) 0.049(5) Uiso 1.00 1 d .
O(22) O 0.7528(10) 0.4587(15) 0.5988(9) 0.044(5) Uiso 1.00 1 d .
O(23) O 0.7977(6) 0.4924(11) 0.3549(5) 0.017(2) Uiso 1.00 1 d .
O(24) O 0.7958(8) 0.5001(13) 0.4523(7) 0.028(3) Uiso 1.00 1 d .
O(25) O 0.7383(8) 0.6585(13) 0.3451(7) 0.030(3) Uiso 1.00 1 d .
O(26) O 0.7395(7) 0.6588(12) 0.4581(6) 0.026(3) Uiso 1.00 1 d .
O(27) O 0.8597(7) 0.3336(12) 0.3505(6) 0.027(3) Uiso 1.00 1 d .
O(28) O 0.8580(9) 0.3380(14) 0.4660(8) 0.037(4) Uiso 1.00 1 d .
O(29) O 0.7947(8) 0.5856(13) 0.2694(7) 0.033(4) Uiso 1.00 1 d .
O(30) O 0.8481(8) 0.4429(14) 0.2753(8) 0.035(4) Uiso 1.00 1 d .
O(31) O 0.7917(7) 0.6034(12) 0.5315(7) 0.031(3) Uiso 1.00 1 d .
O(32) O 0.8474(8) 0.4552(13) 0.5369(7) 0.031(4) Uiso 1.00 1 d .
O(33) O 0.8323(12) 0.7542(19) 0.3129(10) 0.056(6) Uiso 1.00 1 d .
O(34) O 0.8250(5) 0.6651(10) 0.4007(8) 0.031(3) Uiso 1.00 1 d .
O(35) O 0.8295(10) 0.7565(17) 0.4923(8) 0.045(5) Uiso 1.00 1 d .
O(36) O 0.9531(9) 0.4346(15) 0.3198(8) 0.041(5) Uiso 1.00 1 d .
O(37) O 0.8995(5) 0.4678(10) 0.4077(9) 0.030(3) Uiso 1.00 1 d .
O(38) O 0.9486(9) 0.4371(16) 0.4993(8) 0.043(5) Uiso 1.00 1 d .
O(39) O 0.8822(8) 0.5824(13) 0.3300(7) 0.031(4) Uiso 1.00 1 d .
O(40) O 0.8825(8) 0.5878(13) 0.4776(7) 0.032(4) Uiso 1.00 1 d .
N(1) N 0.5556(6) 0.3776(12) 0.4008(9) 0.027(3) Uiso 1.00 1 d .
N(2) N 0.6313(6) 0.1782(12) 0.4118(7) 0.025(3) Uiso 1.00 1 d .
N(3) N 0.7358(10) 0.8292(18) 0.3961(10) 0.051(6) Uiso 1.00 1 d .
N(4) N 0.4890(7) 0.7217(13) 0.3957(7) 0.0282 Uiso 1.00 1 d .
N(5) N 0.7009(8) 0.7160(14) 0.1581(7) 0.0282 Uiso 1.00 1 d .
N(6) N 0.3202(8) 0.2899(15) 0.1503(7) 0.0282 Uiso 1.00 1 d .
N(7) N 0.4583(8) 0.7271(14) 0.2062(7) 0.0282 Uiso 1.00 1 d .
C(1) C 0.5330(17) 0.347(2) 0.3686(15) 0.057(9) Uiso 1.00 1 d .
C(2) C 0.4820(17) 0.322(2) 0.3603(15) 0.054(9) Uiso 1.00 1 d .
C(3) C 0.4554(11) 0.293(2) 0.4128(13) 0.045(6) Uiso 1.00 1 d .
C(4) C 0.477(2) 0.313(4) 0.447(2) 0.091(17) Uiso 1.00 1 d .
C(5) C 0.5320(14) 0.363(2) 0.4487(12) 0.044(7) Uiso 1.00 1 d .
C(6) C 0.6102(14) 0.149(2) 0.3669(13) 0.047(7) Uiso 1.00 1 d .
C(7) C 0.5636(17) 0.100(2) 0.3699(16) 0.064(10) Uiso 1.00 1 d .
C(8) C 0.5377(12) 0.077(2) 0.4093(17) 0.052(6) Uiso 1.00 1 d .
C(9) C 0.5638(16) 0.105(2) 0.4572(14) 0.053(8) Uiso 1.00 1 d .
C(10) C 0.6092(16) 0.158(2) 0.4532(15) 0.053(8) Uiso 1.00 1 d .
C(11) C 0.6869(13) 0.864(2) 0.4143(13) 0.051(7) Uiso 1.00 1 d .
C(12) C 0.6867(17) 0.951(2) 0.4225(15) 0.067(10) Uiso 1.00 1 d .
C(13) C 0.7329(16) 1.009(2) 0.4199(14) 0.061(9) Uiso 1.00 1 d .
C(14) C 0.7786(14) 0.970(2) 0.3960(15) 0.062(9) Uiso 1.00 1 d .
C(15) C 0.779(2) 0.882(3) 0.3886(18) 0.084(13) Uiso 1.00 1 d .
C(16) C 0.4463(9) 0.6822(17) 0.3665(9) 0.0282 Uiso 1.00 1 d .
C(17) C 0.4656(9) 0.5903(16) 0.3501(9) 0.0282 Uiso 1.00 1 d .
C(18) C 0.4951(9) 0.5471(16) 0.3056(9) 0.0282 Uiso 1.00 1 d .
C(19a) C 0.5203(19) 0.483(3) 0.2817(18) 0.0282 Uiso 0.50 1 d P
C(19b) C 0.4614(19) 0.477(3) 0.2698(18) 0.0282 Uiso 0.50 1 d P
C(20) C 0.5357(9) 0.7558(17) 0.3636(9) 0.0282 Uiso 1.00 1 d .
C(21) C 0.5263(9) 0.8323(16) 0.3231(9) 0.0282 Uiso 1.00 1 d .
C(22) C 0.5694(9) 0.8679(16) 0.3027(9) 0.0282 Uiso 1.00 1 d .
C(23) C 0.5565(9) 0.9292(17) 0.2600(9) 0.0282 Uiso 1.00 1 d .
C(24) C 0.4652(9) 0.7998(17) 0.4276(9) 0.0282 Uiso 1.00 1 d .
C(25) C 0.5062(10) 0.8275(16) 0.4696(9) 0.0282 Uiso 1.00 1 d .
C(26) C 0.4893(9) 0.7992(17) 0.5177(9) 0.0282 Uiso 1.00 1 d .
C(27) C 0.4791(9) 0.8536(17) 0.5592(9) 0.0282 Uiso 1.00 1 d .
C(28) C 0.5115(10) 0.6506(17) 0.4278(9) 0.0282 Uiso 1.00 1 d .
C(29) C 0.4877(9) 0.5573(17) 0.4384(9) 0.0282 Uiso 1.00 1 d .
C(30) C 0.4660(9) 0.6121(17) 0.4826(9) 0.0282 Uiso 1.00 1 d .
C(31) C 0.4185(9) 0.5541(16) 0.5022(9) 0.0282 Uiso 1.00 1 d .
C(32a) C 0.6804(19) 0.729(3) 0.2076(18) 0.0282 Uiso 0.50 1 d P
C(32b) C 0.6917(19) 0.806(3) 0.1888(18) 0.0282 Uiso 0.50 1 d P
C(33) C 0.6912(9) 0.7874(17) 0.2475(9) 0.0282 Uiso 1.00 1 d .
C(34a) C 0.742(4) 0.864(6) 0.247(4) 0.0282 Uiso 0.25 1 d P
C(34b) C 0.731(4) 0.875(7) 0.271(4) 0.0282 Uiso 0.25 1 d P
C(34c) C 0.627(3) 0.814(6) 0.259(3) 0.0282 Uiso 0.25 1 d P
C(34d) C 0.657(3) 0.887(6) 0.248(3) 0.0282 Uiso 0.25 1 d P
C(35a) C 0.7642(19) 0.959(3) 0.2630(18) 0.0282 Uiso 0.50 1 d P
C(35b) C 0.651(3) 0.839(6) 0.290(3) 0.0282 Uiso 0.25 1 d P
C(35c) C 0.638(3) 0.930(6) 0.283(3) 0.0282 Uiso 0.25 1 d P
C(36) C 0.7585(10) 0.7286(17) 0.1267(9) 0.0282 Uiso 1.00 1 d .
C(37) C 0.7976(9) 0.6594(17) 0.1449(9) 0.0282 Uiso 1.00 1 d .
C(38) C 0.8343(9) 0.6570(17) 0.1071(9) 0.0282 Uiso 1.00 1 d .
C(39a) C 0.844(2) 0.751(3) 0.0907(18) 0.0282 Uiso 0.50 1 d P
C(39b) C 0.8673(19) 0.666(3) 0.0857(18) 0.0282 Uiso 0.50 1 d P
C(40) C 0.6799(10) 0.6113(17) 0.1742(9) 0.0282 Uiso 1.00 1 d .
C(41a) C 0.6505(19) 0.569(3) 0.1354(18) 0.0282 Uiso 0.50 1 d P
C(41b) C 0.6273(19) 0.535(3) 0.1701(18) 0.0282 Uiso 0.50 1 d P
C(42a) C 0.6347(19) 0.480(3) 0.1535(18) 0.0282 Uiso 0.50 1 d P
C(42b) C 0.5877(19) 0.490(3) 0.1948(19) 0.0282 Uiso 0.50 1 d P
C(43a) C 0.586(3) 0.441(6) 0.119(3) 0.0282 Uiso 0.25 1 d P
C(43b) C 0.5884(19) 0.420(3) 0.1959(18) 0.0282 Uiso 0.50 1 d P
C(43c) C 0.637(3) 0.407(6) 0.139(3) 0.0282 Uiso 0.25 1 d P
C(44a) C 0.6624(19) 0.791(3) 0.1376(18) 0.0282 Uiso 0.50 1 d P
C(44b) C 0.6496(19) 0.729(3) 0.1681(18) 0.0282 Uiso 0.50 1 d P
C(45) C 0.6057(9) 0.8010(17) 0.1611(9) 0.0282 Uiso 1.00 1 d .
C(46a) C 0.5534(19) 0.776(3) 0.1349(18) 0.0282 Uiso 0.50 1 d P
C(46b) C 0.5637(19) 0.847(3) 0.1212(18) 0.0282 Uiso 0.50 1 d P
C(47) C 0.5281(9) 0.8513(17) 0.1268(9) 0.0282 Uiso 1.00 1 d .
C(48) C 0.2889(9) 0.2520(17) 0.1042(9) 0.0282 Uiso 1.00 1 d .
C(49a) C 0.2656(19) 0.147(3) 0.0992(18) 0.0282 Uiso 0.50 1 d P
C(49b) C 0.2669(19) 0.195(3) 0.0871(18) 0.0282 Uiso 0.50 1 d P
C(50) C 0.2570(10) 0.0967(17) 0.0516(9) 0.0282 Uiso 1.00 1 d .
C(51) C 0.3049(9) 0.0676(17) 0.0299(9) 0.0282 Uiso 1.00 1 d .
C(52) C 0.2696(10) 0.2812(17) 0.1879(9) 0.0282 Uiso 1.00 1 d .
C(53) C 0.2431(10) 0.3136(17) 0.1903(9) 0.0282 Uiso 1.00 1 d .
C(54) C 0.1861(9) 0.3295(17) 0.2228(9) 0.0282 Uiso 1.00 1 d .
C(55) C 0.1342(9) 0.2722(17) 0.2328(9) 0.0282 Uiso 1.00 1 d .
C(56) C 0.3502(10) 0.2383(17) 0.1802(9) 0.0282 Uiso 1.00 1 d .
C(57) C 0.4015(9) 0.2441(17) 0.2050(9) 0.0282 Uiso 1.00 1 d .
C(58) C 0.4525(9) 0.2186(17) 0.2271(9) 0.0282 Uiso 1.00 1 d .
C(59) C 0.4854(9) 0.3147(17) 0.2095(9) 0.0282 Uiso 1.00 1 d .
C(60a) C 0.338(2) 0.393(3) 0.1522(18) 0.0282 Uiso 0.50 1 d P
C(60b) C 0.3426(19) 0.363(3) 0.1111(18) 0.0282 Uiso 0.50 1 d P
C(61) C 0.3841(9) 0.4176(17) 0.1165(9) 0.0282 Uiso 1.00 1 d .
C(62a) C 0.4030(19) 0.485(3) 0.0941(18) 0.0282 Uiso 0.50 1 d P
C(62b) C 0.4293(19) 0.491(3) 0.1331(18) 0.0282 Uiso 0.50 1 d P
C(63) C 0.4370(9) 0.5458(16) 0.0859(9) 0.0282 Uiso 1.00 1 d .
C(64) C 0.4379(9) 0.7960(17) 0.2107(9) 0.0282 Uiso 1.00 1 d .
C(65) C 0.4054(9) 0.8771(17) 0.2032(9) 0.0282 Uiso 1.00 1 d .

loop_
_atom_site_aniso_label
_atom_site_aniso_U_11
_atom_site_aniso_U_22
_atom_site_aniso_U_33
_atom_site_aniso_U_12
_atom_site_aniso_U_13
_atom_site_aniso_U_23
W(1) 0.0167(4) 0.0210(4) 0.0477(6) 0.0018(3) -0.0020(4) 0.0072(4)
W(2) 0.0163(4) 0.0195(4) 0.0471(6) 0.0026(3) -0.0004(4) -0.0081(4)
W(3) 0.0181(4) 0.0198(4) 0.0519(6) 0.0014(3) 0.0020(4) -0.0103(4)
W(4) 0.0192(4) 0.0186(4) 0.0518(6) 0.0004(3) -0.0052(4) 0.0089(4)
W(5) 0.0253(5) 0.0414(6) 0.0306(5) -0.0003(4) 0.0032(4) 0.0014(4)
W(6) 0.0222(4) 0.0407(6) 0.0331(5) 0.0004(4) -0.0054(4) -0.0045(4)
W(7) 0.0191(4) 0.0223(5) 0.0617(7) -0.0030(3) 0.0028(5) 0.0126(5)
W(8) 0.0201(5) 0.0203(4) 0.0639(8) -0.0030(3) -0.0024(5) -0.0145(5)
W(9) 0.0137(4) 0.0294(5) 0.0500(6) 0.0006(3) 0.0065(4) -0.0004(4)
W(10) 0.0150(4) 0.0247(5) 0.0505(6) -0.0005(3) -0.0067(4) -0.0021(4)
Si(1) 0.0082(16) 0.014(2) 0.034(2) 0.0004(14) 0.001(3) 0.002(3)
Al(1) 0.014(2) 0.021(2) 0.036(3) 0.0006(18) -0.001(3) 0.000(3)
Al(2) 0.012(2) 0.020(2) 0.048(3) -0.0029(18) -0.001(3) 0.004(4)

loop_
_atom_type_symbol
_atom_type_description
_atom_type_scat_dispersion_real
_atom_type_scat_dispersion_imag
_atom_type_scat_source
C C 0.003 0.002
;
International Tables for Crystallography
(1992, Vol. C, Tables 4.2.6.8 and 6.1.1.4)
;
H H 0.000 0.000
;
International Tables for Crystallography
(1992, Vol. C, Table 6.1.1.4)
;
N N 0.006 0.003
;
International Tables for Crystallography
(1992, Vol. C, Tables 4.2.6.8 and 6.1.1.4)
;
O O 0.011 0.006
;
International Tables for Crystallography
(1992, Vol. C, Tables 4.2.6.8 and 6.1.1.4)
;
Al Al 0.064 0.051
;
International Tables for Crystallography
(1992, Vol. C, Tables 4.2.6.8 and 6.1.1.4)
;
Si Si 0.082 0.070
;
International Tables for Crystallography
(1992, Vol. C, Tables 4.2.6.8 and 6.1.1.4)
;
W W -0.849 6.872
;
International Tables for Crystallography
(1992, Vol. C, Tables 4.2.6.8 and 6.1.1.4)
;

loop_
_geom_angle_atom_site_label_1
_geom_angle_atom_site_label_2
_geom_angle_atom_site_label_3
_geom_angle
_geom_angle_publ_flag
O(3) W(1) O(5) 75.8(6) yes
O(3) W(1) O(11) 174.4(6) yes
O(3) W(1) O(12) 77.4(6) yes
O(3) W(1) O(14) 82.3(7) yes
O(3) W(1) O(25) 85.4(6) yes
O(5) W(1) O(11) 98.8(8) yes
O(5) W(1) O(12) 93.0(7) yes
O(5) W(1) O(14) 89.2(8) yes
O(5) W(1) O(25) 161.1(8) yes
O(11) W(1) O(12) 101.8(7) yes
O(11) W(1) O(14) 99.2(8) yes
O(11) W(1) O(25) 100.1(8) yes
O(12) W(1) O(14) 158.3(8) yes
O(12) W(1) O(25) 84.9(7) yes
O(14) W(1) O(25) 86.1(8) yes
O(3) W(2) O(6) 73.6(6) yes
O(3) W(2) O(12) 71.8(5) yes
O(3) W(2) O(13) 168.7(7) yes
O(3) W(2) O(15) 82.0(7) yes
O(3) W(2) O(26) 81.5(6) yes
O(6) W(2) O(12) 88.2(7) yes
O(6) W(2) O(13) 103.9(9) yes
O(6) W(2) O(15) 91.1(8) yes
O(6) W(2) O(26) 155.1(8) yes
O(12) W(2) O(13) 97.3(7) yes
O(12) W(2) O(15) 152.8(7) yes
O(12) W(2) O(26) 83.4(6) yes
O(13) W(2) O(15) 109.2(8) yes
O(13) W(2) O(26) 100.4(8) yes
O(15) W(2) O(26) 85.9(8) yes
O(4) W(3) O(7) 72.4(6) yes
O(4) W(3) O(16) 173.7(8) yes
O(4) W(3) O(17) 74.0(5) yes
O(4) W(3) O(19) 82.2(7) yes
O(4) W(3) O(27) 84.9(6) yes
O(7) W(3) O(16) 102.9(9) yes
O(7) W(3) O(17) 88.7(7) yes
O(7) W(3) O(19) 89.2(8) yes
O(7) W(3) O(27) 157.1(8) yes
O(16) W(3) O(17) 102.1(8) yes
O(16) W(3) O(19) 102.1(9) yes
O(16) W(3) O(27) 99.9(9) yes
O(17) W(3) O(19) 155.6(7) yes
O(17) W(3) O(27) 87.3(6) yes
O(19) W(3) O(27) 85.3(7) yes
O(4) W(4) O(8) 73.1(5) yes
O(4) W(4) O(17) 76.2(6) yes
O(4) W(4) O(18) 175.3(7) yes
O(4) W(4) O(20) 80.2(6) yes
O(4) W(4) O(28) 83.3(7) yes
O(8) W(4) O(17) 90.6(6) yes
O(8) W(4) O(18) 102.4(9) yes
O(8) W(4) O(20) 88.8(7) yes
O(8) W(4) O(28) 156.3(8) yes
O(17) W(4) O(18) 103.0(8) yes
O(17) W(4) O(20) 155.5(6) yes
O(17) W(4) O(28) 85.5(7) yes
O(18) W(4) O(20) 101.0(9) yes
O(18) W(4) O(28) 101.3(9) yes
O(20) W(4) O(28) 85.3(7) yes
O(14) W(5) O(19) 98.0(8) yes
O(14) W(5) O(21) 100.5(11) yes
O(14) W(5) O(23) 82.4(7) yes
O(14) W(5) O(29) 86.6(8) yes
O(14) W(5) O(30) 157.2(9) yes
O(19) W(5) O(21) 104.9(10) yes
O(19) W(5) O(23) 81.5(7) yes
O(19) W(5) O(29) 159.6(8) yes
O(19) W(5) O(30) 87.2(8) yes
O(21) W(5) O(23) 172.4(10) yes
O(21) W(5) O(29) 93.6(10) yes
O(21) W(5) O(30) 99.5(11) yes
O(23) W(5) O(29) 79.4(7) yes
O(23) W(5) O(30) 76.4(7) yes
O(29) W(5) O(30) 81.4(8) yes
O(15) W(6) O(20) 95.1(8) yes
O(15) W(6) O(22) 102.1(10) yes
O(15) W(6) O(24) 78.4(7) yes
O(15) W(6) O(31) 84.8(8) yes
O(15) W(6) O(32) 153.0(8) yes
O(20) W(6) O(22) 101.6(9) yes
O(20) W(6) O(24) 81.3(6) yes
O(20) W(6) O(31) 152.5(7) yes
O(20) W(6) O(32) 86.6(7) yes
O(22) W(6) O(24) 177.0(9) yes
O(22) W(6) O(31) 105.3(9) yes
O(22) W(6) O(32) 104.0(10) yes
O(24) W(6) O(31) 71.8(7) yes
O(24) W(6) O(32) 75.2(7) yes
O(31) W(6) O(32) 81.6(7) yes
O(23) W(7) O(25) 83.1(6) yes
O(23) W(7) O(29) 75.0(6) yes
O(23) W(7) O(33) 172.3(10) yes
O(23) W(7) O(34) 87.1(6) yes
O(23) W(7) O(39) 73.4(7) yes
O(25) W(7) O(29) 85.4(8) yes
O(25) W(7) O(33) 101.7(11) yes
O(25) W(7) O(34) 89.0(7) yes
O(25) W(7) O(39) 156.4(8) yes
O(29) W(7) O(33) 99.2(10) yes
O(29) W(7) O(34) 161.7(7) yes
O(29) W(7) O(39) 87.0(8) yes
O(33) W(7) O(34) 99.0(10) yes
O(33) W(7) O(39) 101.5(11) yes
O(34) W(7) O(39) 91.3(7) yes
O(24) W(8) O(26) 79.2(7) yes
O(24) W(8) O(31) 77.6(7) yes
O(24) W(8) O(34) 82.6(6) yes
O(24) W(8) O(35) 175.8(10) yes
O(24) W(8) O(40) 73.9(7) yes
O(26) W(8) O(31) 85.8(8) yes
O(26) W(8) O(34) 84.8(7) yes
O(26) W(8) O(35) 104.6(10) yes
O(26) W(8) O(40) 152.9(8) yes
O(31) W(8) O(34) 159.3(7) yes
O(31) W(8) O(35) 100.7(10) yes
O(31) W(8) O(40) 92.1(8) yes
O(34) W(8) O(35) 99.5(9) yes
O(34) W(8) O(40) 88.1(7) yes
O(35) W(8) O(40) 102.4(10) yes
O(23) W(9) O(27) 82.1(6) yes
O(23) W(9) O(30) 73.2(7) yes
O(23) W(9) O(36) 170.5(8) yes
O(23) W(9) O(37) 86.8(5) yes
O(23) W(9) O(39) 73.2(7) yes
O(27) W(9) O(30) 84.8(8) yes
O(27) W(9) O(36) 105.2(9) yes
O(27) W(9) O(37) 91.0(7) yes
O(27) W(9) O(39) 155.2(8) yes
O(30) W(9) O(36) 101.2(9) yes
O(30) W(9) O(37) 160.0(7) yes
O(30) W(9) O(39) 85.5(8) yes
O(36) W(9) O(37) 98.8(8) yes
O(36) W(9) O(39) 99.0(9) yes
O(37) W(9) O(39) 90.3(7) yes
O(24) W(10) O(28) 82.2(8) yes
O(24) W(10) O(32) 77.2(7) yes
O(24) W(10) O(37) 82.4(6) yes
O(24) W(10) O(38) 173.5(9) yes
O(24) W(10) O(40) 72.7(7) yes
O(28) W(10) O(32) 87.3(8) yes
O(28) W(10) O(37) 88.8(7) yes
O(28) W(10) O(38) 103.7(10) yes
O(28) W(10) O(40) 154.7(9) yes
O(32) W(10) O(37) 159.5(7) yes
O(32) W(10) O(38) 100.2(10) yes
O(32) W(10) O(40) 89.7(8) yes
O(37) W(10) O(38) 100.2(9) yes
O(37) W(10) O(40) 85.3(7) yes
O(38) W(10) O(40) 101.6(10) yes
O(3) Si(1) O(4) 107.2(6) yes
O(3) Si(1) O(23) 108.6(9) yes
O(3) Si(1) O(24) 110.5(10) yes
O(4) Si(1) O(23) 111.8(9) yes
O(4) Si(1) O(24) 110.5(10) yes
O(23) Si(1) O(24) 108.2(9) yes
Al(2) Al(1) O(1) 41.7(6) yes
Al(2) Al(1) O(2) 39.7(6) yes
Al(2) Al(1) O(3) 86.4(4) yes
Al(2) Al(1) O(5) 132.4(7) yes
Al(2) Al(1) O(6) 131.1(7) yes
Al(2) Al(1) N(1) 100.2(5) yes
O(1) Al(1) O(2) 80.5(8) yes
O(1) Al(1) O(3) 90.7(7) yes
O(1) Al(1) O(5) 92.3(9) yes
O(1) Al(1) O(6) 170.6(9) yes
O(1) Al(1) N(1) 92.7(8) yes
O(2) Al(1) O(3) 93.8(8) yes
O(2) Al(1) O(5) 171.6(9) yes
O(2) Al(1) O(6) 93.8(9) yes
O(2) Al(1) N(1) 92.8(9) yes
O(3) Al(1) O(5) 81.9(7) yes
O(3) Al(1) O(6) 82.1(8) yes
O(3) Al(1) N(1) 173.0(7) yes
O(5) Al(1) O(6) 92.8(8) yes
O(5) Al(1) N(1) 91.9(8) yes
O(6) Al(1) N(1) 95.0(9) yes
Al(1) Al(2) O(1) 39.4(5) yes
Al(1) Al(2) O(2) 40.6(6) yes
Al(1) Al(2) O(4) 88.7(4) yes
Al(1) Al(2) O(7) 133.8(8) yes
Al(1) Al(2) O(8) 132.0(7) yes
Al(1) Al(2) N(2) 97.7(5) yes
O(1) Al(2) O(2) 79.1(8) yes
O(1) Al(2) O(4) 93.7(7) yes
O(1) Al(2) O(7) 95.2(9) yes
O(1) Al(2) O(8) 170.4(8) yes
O(1) Al(2) N(2) 94.2(8) yes
O(2) Al(2) O(4) 94.3(8) yes
O(2) Al(2) O(7) 174.4(10) yes
O(2) Al(2) O(8) 93.3(9) yes
O(2) Al(2) N(2) 87.8(8) yes
O(4) Al(2) O(7) 85.8(8) yes
O(4) Al(2) O(8) 80.9(7) yes
O(4) Al(2) N(2) 172.2(8) yes
O(7) Al(2) O(8) 92.3(8) yes
O(7) Al(2) N(2) 92.9(8) yes
O(8) Al(2) N(2) 91.4(7) yes
Al(1) O(1) Al(2) 99.0(9) yes
Al(1) O(2) Al(2) 99.6(9) yes
W(1) O(3) W(2) 91.1(4) yes
W(1) O(3) Si(1) 126.3(9) yes
W(1) O(3) Al(1) 89.0(5) yes
W(2) O(3) Si(1) 122.0(9) yes
W(2) O(3) Al(1) 88.7(5) yes
Si(1) O(3) Al(1) 128.3(7) yes
W(3) O(4) W(4) 89.4(4) yes
W(3) O(4) Si(1) 121.6(9) yes
W(3) O(4) Al(2) 87.9(5) yes
W(4) O(4) Si(1) 126.0(9) yes
W(4) O(4) Al(2) 90.7(6) yes
Si(1) O(4) Al(2) 129.3(7) yes
W(1) O(5) Al(1) 113.2(9) yes
W(2) O(6) Al(1) 115.6(10) yes
W(3) O(7) Al(2) 113.8(10) yes
W(4) O(8) Al(2) 115.0(8) yes
W(1) O(12) W(2) 119.3(7) yes
W(1) O(14) W(5) 145.8(12) yes
W(2) O(15) W(6) 146.8(12) yes
W(3) O(17) W(4) 120.2(7) yes
W(3) O(19) W(5) 145.2(11) yes
W(4) O(20) W(6) 147.2(9) yes
W(5) O(23) W(7) 91.5(5) yes
W(5) O(23) W(9) 92.1(5) yes
W(5) O(23) Si(1) 125.6(9) yes
W(7) O(23) W(9) 91.8(5) yes
W(7) O(23) Si(1) 123.2(8) yes
W(9) O(23) Si(1) 123.2(8) yes
W(6) O(24) W(8) 88.1(6) yes
W(6) O(24) W(10) 86.1(6) yes
W(6) O(24) Si(1) 124.3(11) yes
W(8) O(24) W(10) 90.4(6) yes
W(8) O(24) Si(1) 129.6(11) yes
W(10) O(24) Si(1) 125.4(10) yes
W(1) O(25) W(7) 145.0(10) yes
W(2) O(26) W(8) 145.7(10) yes
W(3) O(27) W(9) 148.2(10) yes
W(4) O(28) W(10) 146.6(12) yes
W(5) O(29) W(7) 113.7(9) yes
W(5) O(30) W(9) 117.8(11) yes
W(6) O(31) W(8) 122.5(10) yes
W(6) O(32) W(10) 121.0(11) yes
W(7) O(34) W(8) 158.2(9) yes
W(9) O(37) W(10) 156.4(8) yes
W(7) O(39) W(9) 121.5(10) yes
W(8) O(40) W(10) 120.5(10) yes
Al(1) N(1) C(1) 130(2) yes
Al(1) N(1) C(5) 113.7(19) yes
C(1) N(1) C(5) 115(2) yes
Al(2) N(2) C(6) 115.9(19) yes
Al(2) N(2) C(10) 121(2) yes
C(6) N(2) C(10) 122(2) yes
C(11) N(3) C(15) 122(3) yes
C(16) N(4) C(20) 112.3(18) yes
C(16) N(4) C(24) 108.5(17) yes
C(16) N(4) C(28) 108.6(18) yes
C(20) N(4) C(24) 111.3(17) yes
C(20) N(4) C(28) 105.9(17) yes
C(24) N(4) C(28) 110.0(18) yes
C(32a) N(5) C(32b) 49(2) yes
C(32a) N(5) C(36) 139(2) yes
C(32a) N(5) C(40) 77(2) yes
C(32a) N(5) C(44a) 91(2) yes
C(32a) N(5) C(44b) 57(3) yes
C(32b) N(5) C(36) 107(2) yes
C(32b) N(5) C(40) 126(2) yes
C(32b) N(5) C(44a) 61(2) yes
C(32b) N(5) C(44b) 69(2) yes
C(36) N(5) C(40) 119.9(17) yes
C(36) N(5) C(44a) 106(2) yes
C(36) N(5) C(44b) 156(2) yes
C(40) N(5) C(44a) 123(2) yes
C(40) N(5) C(44b) 77(2) yes
C(44a) N(5) C(44b) 51(2) yes
C(48) N(6) C(52) 94.7(16) yes
C(48) N(6) C(56) 124(2) yes
C(48) N(6) C(60a) 120(2) yes
C(48) N(6) C(60b) 84(2) yes
C(52) N(6) C(56) 90.6(18) yes
C(52) N(6) C(60a) 106(2) yes
C(52) N(6) C(60b) 137(2) yes
C(56) N(6) C(60a) 111(2) yes
C(56) N(6) C(60b) 126(2) yes
C(60a) N(6) C(60b) 44(2) yes
N(1) C(1) C(2) 135(4) yes
C(1) C(2) C(3) 108(3) yes
C(2) C(3) C(4) 118(4) yes
C(3) C(4) C(5) 125(5) yes
N(1) C(5) C(4) 114(3) yes
N(2) C(6) C(7) 115(3) yes
C(6) C(7) C(8) 128(4) yes
C(7) C(8) C(9) 115(3) yes
C(8) C(9) C(10) 116(3) yes
N(2) C(10) C(9) 123(3) yes
N(3) C(11) C(12) 115(3) yes
C(11) C(12) C(13) 125(3) yes
C(12) C(13) C(14) 116(3) yes
C(13) C(14) C(15) 118(3) yes
N(3) C(15) C(14) 122(4) yes
N(4) C(16) C(17) 106.5(19) yes
C(16) C(17) C(18) 139(2) yes
C(17) C(18) C(19a) 156(3) yes
C(17) C(18) C(19b) 118(2) yes
C(19a) C(18) C(19b) 60(2) yes
C(18) C(19a) C(19b) 71(3) yes
C(18) C(19b) C(19a) 49(2) yes
N(4) C(20) C(21) 120.6(19) yes
C(20) C(21) C(22) 117(2) yes
C(21) C(22) C(23) 113(2) yes
N(4) C(24) C(25) 109.9(18) yes
C(24) C(25) C(26) 113(2) yes
C(25) C(26) C(27) 128(2) yes
N(4) C(28) C(29) 127(2) yes
C(28) C(29) C(30) 79.2(17) yes
C(29) C(30) C(31) 104.3(19) yes
N(5) C(32a) C(32b) 70(3) yes
N(5) C(32a) C(33) 136(3) yes
N(5) C(32a) C(44b) 57(3) yes
C(32b) C(32a) C(33) 74(3) yes
C(32b) C(32a) C(44b) 79(4) yes
C(33) C(32a) C(44b) 138(4) yes
N(5) C(32b) C(32a) 60(3) yes
N(5) C(32b) C(33) 113(3) yes
N(5) C(32b) C(44a) 59(2) yes
N(5) C(32b) C(44b) 49(2) yes
C(32a) C(32b) C(33) 57(3) yes
C(32a) C(32b) C(44a) 97(4) yes
C(32a) C(32b) C(44b) 52(3) yes
C(33) C(32b) C(44a) 147(3) yes
C(33) C(32b) C(44b) 103(3) yes
C(44a) C(32b) C(44b) 46(2) yes
C(32a) C(33) C(32b) 49(2) yes
C(32a) C(33) C(34a) 123(4) yes
C(32a) C(33) C(34b) 147(4) yes
C(32a) C(33) C(34c) 96(4) yes
C(32a) C(33) C(34d) 116(4) yes
C(32a) C(33) C(35b) 133(4) yes
C(32b) C(33) C(34a) 83(4) yes
C(32b) C(33) C(34b) 103(4) yes
C(32b) C(33) C(34c) 99(3) yes
C(32b) C(33) C(34d) 82(3) yes
C(32b) C(33) C(35b) 127(3) yes
C(34a) C(33) C(34b) 24(4) yes
C(34a) C(33) C(34c) 124(4) yes
C(34a) C(33) C(34d) 79(4) yes
C(34a) C(33) C(35b) 99(4) yes
C(34b) C(33) C(34c) 108(4) yes
C(34b) C(33) C(34d) 70(4) yes
C(34b) C(33) C(35b) 77(4) yes
C(34c) C(33) C(34d) 47(4) yes
C(34c) C(33) C(35b) 38(4) yes
C(34d) C(33) C(35b) 47(4) yes
C(33) C(34a) C(34b) 81(11) yes
C(33) C(34a) C(35a) 149(6) yes
C(34b) C(34a) C(35a) 72(11) yes
C(33) C(34b) C(34a) 75(11) yes
C(33) C(34b) C(35a) 151(7) yes
C(34a) C(34b) C(35a) 81(11) yes
C(33) C(34c) C(34d) 68(6) yes
C(33) C(34c) C(35b) 73(7) yes
C(33) C(34c) C(35c) 98(5) yes
C(34d) C(34c) C(35b) 67(8) yes
C(34d) C(34c) C(35c) 42(5) yes
C(35b) C(34c) C(35c) 48(7) yes
C(33) C(34d) C(34c) 65(5) yes
C(33) C(34d) C(35b) 67(5) yes
C(33) C(34d) C(35c) 129(8) yes
C(34c) C(34d) C(35b) 48(6) yes
C(34c) C(34d) C(35c) 91(8) yes
C(35b) C(34d) C(35c) 64(7) yes
C(34a) C(35a) C(34b) 26(5) yes
C(33) C(35b) C(34c) 69(7) yes
C(33) C(35b) C(34d) 66(5) yes
C(33) C(35b) C(35c) 118(7) yes
C(34c) C(35b) C(34d) 65(8) yes
C(34c) C(35b) C(35c) 96(9) yes
C(34d) C(35b) C(35c) 54(7) yes
C(34c) C(35c) C(34d) 47(6) yes
C(34c) C(35c) C(35b) 36(5) yes
C(34d) C(35c) C(35b) 62(7) yes
N(5) C(36) C(37) 108.6(19) yes
C(36) C(37) C(38) 102(2) yes
C(37) C(38) C(39a) 108(2) yes
C(37) C(38) C(39b) 164(3) yes
C(39a) C(38) C(39b) 65(3) yes
C(38) C(39a) C(39b) 42(2) yes
C(38) C(39b) C(39a) 74(3) yes
N(5) C(40) C(41a) 112(2) yes
N(5) C(40) C(41b) 144(2) yes
C(41a) C(40) C(41b) 44(2) yes
C(40) C(41a) C(41b) 82(3) yes
C(40) C(41a) C(42a) 106(3) yes
C(41b) C(41a) C(42a) 40(3) yes
C(40) C(41b) C(41a) 54(3) yes
C(40) C(41b) C(42a) 116(5) yes
C(40) C(41b) C(42b) 146(4) yes
C(41a) C(41b) C(42a) 84(5) yes
C(41a) C(41b) C(42b) 158(5) yes
C(42a) C(41b) C(42b) 88(5) yes
C(41a) C(42a) C(41b) 56(4) yes
C(41a) C(42a) C(42b) 111(4) yes
C(41a) C(42a) C(43a) 109(5) yes
C(41a) C(42a) C(43b) 144(4) yes
C(41a) C(42a) C(43c) 136(6) yes
C(41b) C(42a) C(42b) 57(4) yes
C(41b) C(42a) C(43a) 115(6) yes
C(41b) C(42a) C(43b) 89(4) yes
C(41b) C(42a) C(43c) 168(7) yes
C(42b) C(42a) C(43a) 83(4) yes
C(42b) C(42a) C(43b) 33(2) yes
C(42b) C(42a) C(43c) 111(6) yes
C(43a) C(42a) C(43b) 74(4) yes
C(43a) C(42a) C(43c) 61(6) yes
C(43b) C(42a) C(43c) 78(5) yes
C(41b) C(42b) C(42a) 35(3) yes
C(41b) C(42b) C(43b) 119(5) yes
C(42a) C(42b) C(43b) 86(4) yes
C(42a) C(43a) C(43c) 43(5) yes
C(42a) C(43b) C(42b) 61(4) yes
C(42a) C(43c) C(43a) 77(7) yes
N(5) C(44a) C(32b) 60(2) yes
N(5) C(44a) C(44b) 55(3) yes
N(5) C(44a) C(45) 119(3) yes
C(32b) C(44a) C(44b) 69(3) yes
C(32b) C(44a) C(45) 93(3) yes
C(44b) C(44a) C(45) 65(3) yes
N(5) C(44b) C(32a) 66(3) yes
N(5) C(44b) C(32b) 63(2) yes
N(5) C(44b) C(44a) 74(3) yes
N(5) C(44b) C(45) 140(4) yes
C(32a) C(44b) C(32b) 49(3) yes
C(32a) C(44b) C(44a) 112(4) yes
C(32a) C(44b) C(45) 121(4) yes
C(32b) C(44b) C(44a) 64(3) yes
C(32b) C(44b) C(45) 91(3) yes
C(44a) C(44b) C(45) 67(3) yes
C(44a) C(45) C(44b) 48(2) yes
C(44a) C(45) C(46a) 124(3) yes
C(44a) C(45) C(46b) 110(2) yes
C(44b) C(45) C(46a) 120(3) yes
C(44b) C(45) C(46b) 145(3) yes
C(46a) C(45) C(46b) 42(2) yes
C(45) C(46a) C(46b) 75(3) yes
C(45) C(46a) C(47) 107(3) yes
C(46b) C(46a) C(47) 43(3) yes
C(45) C(46b) C(46a) 64(3) yes
C(45) C(46b) C(47) 123(4) yes
C(46a) C(46b) C(47) 78(4) yes
C(46a) C(47) C(46b) 59(4) yes
N(6) C(48) C(49a) 125(2) yes
N(6) C(48) C(49b) 148(3) yes
C(49a) C(48) C(49b) 24(3) yes
C(48) C(49a) C(49b) 34(4) yes
C(48) C(49a) C(50) 126(3) yes
C(49b) C(49a) C(50) 95(5) yes
C(48) C(49b) C(49a) 122(6) yes
C(48) C(49b) C(50) 158(4) yes
C(49a) C(49b) C(50) 59(5) yes
C(49a) C(50) C(49b) 26(2) yes
C(49a) C(50) C(51) 113(2) yes
C(49b) C(50) C(51) 111(2) yes
N(6) C(52) C(53) 129(3) yes
C(52) C(53) C(54) 144(3) yes
C(53) C(54) C(55) 135(2) yes
N(6) C(56) C(57) 138(2) yes
C(56) C(57) C(58) 162(2) yes
C(57) C(58) C(59) 95.4(18) yes
N(6) C(60a) C(60b) 70(3) yes
N(6) C(60a) C(61) 115(3) yes
C(60b) C(60a) C(61) 56(3) yes
N(6) C(60b) C(60a) 66(3) yes
N(6) C(60b) C(61) 127(3) yes
C(60a) C(60b) C(61) 76(3) yes
C(60a) C(61) C(60b) 49(2) yes
C(60a) C(61) C(62a) 140(3) yes
C(60a) C(61) C(62b) 120(3) yes
C(60b) C(61) C(62a) 136(3) yes
C(60b) C(61) C(62b) 168(3) yes
C(62a) C(61) C(62b) 49(3) yes
C(61) C(62a) C(62b) 82(4) yes
C(61) C(62a) C(63) 155(4) yes
C(62b) C(62a) C(63) 75(3) yes
C(61) C(62b) C(62a) 49(3) yes
C(61) C(62b) C(63) 102(3) yes
C(62a) C(62b) C(63) 53(3) yes
C(62a) C(63) C(62b) 52(3) yes
N(7) C(64) C(65) 164(2) yes

loop_
_geom_bond_atom_site_label_1
_geom_bond_atom_site_label_2
_geom_bond_distance
_geom_bond_publ_flag
W(1) O(3) 2.292(16) yes
W(1) O(5) 1.821(17) yes
W(1) O(11) 1.755(18) yes
W(1) O(12) 1.831(16) yes
W(1) O(14) 1.93(2) yes
W(1) O(25) 1.95(2) yes
W(2) O(3) 2.380(16) yes
W(2) O(6) 1.838(19) yes
W(2) O(12) 2.031(16) yes
W(2) O(13) 1.651(19) yes
W(2) O(15) 1.98(2) yes
W(2) O(26) 1.979(19) yes
W(3) O(4) 2.394(15) yes
W(3) O(7) 1.876(19) yes
W(3) O(16) 1.73(2) yes
W(3) O(17) 1.972(16) yes
W(3) O(19) 1.925(19) yes
W(3) O(27) 1.965(18) yes
W(4) O(4) 2.363(15) yes
W(4) O(8) 1.787(15) yes
W(4) O(17) 1.886(15) yes
W(4) O(18) 1.70(2) yes
W(4) O(20) 1.980(16) yes
W(4) O(28) 1.95(2) yes
W(5) O(14) 1.93(2) yes
W(5) O(19) 1.950(19) yes
W(5) O(21) 1.70(2) yes
W(5) O(23) 2.257(15) yes
W(5) O(29) 1.90(2) yes
W(5) O(30) 1.89(2) yes
W(6) O(15) 1.87(2) yes
W(6) O(20) 1.865(16) yes
W(6) O(22) 1.70(2) yes
W(6) O(24) 2.421(19) yes
W(6) O(31) 1.991(18) yes
W(6) O(32) 1.94(2) yes
W(7) O(23) 2.340(16) yes
W(7) O(25) 1.93(2) yes
W(7) O(29) 2.028(19) yes
W(7) O(33) 1.74(2) yes
W(7) O(34) 1.81(2) yes
W(7) O(39) 1.91(2) yes
W(8) O(24) 2.329(19) yes
W(8) O(26) 1.885(19) yes
W(8) O(31) 1.777(19) yes
W(8) O(34) 2.00(2) yes
W(8) O(35) 1.65(2) yes
W(8) O(40) 1.95(2) yes
W(9) O(23) 2.332(16) yes
W(9) O(27) 1.868(18) yes
W(9) O(30) 1.97(2) yes
W(9) O(36) 1.74(2) yes
W(9) O(37) 1.88(2) yes
W(9) O(39) 1.932(19) yes
W(10) O(24) 2.41(2) yes
W(10) O(28) 1.88(2) yes
W(10) O(32) 1.84(2) yes
W(10) O(37) 1.93(2) yes
W(10) O(38) 1.70(2) yes
W(10) O(40) 1.917(19) yes
Si(1) O(3) 1.660(13) yes
Si(1) O(4) 1.644(13) yes
Si(1) O(23) 1.653(18) yes
Si(1) O(24) 1.58(2) yes
Al(1) Al(2) 2.832(8) yes
Al(1) O(1) 1.819(19) yes
Al(1) O(2) 1.87(2) yes
Al(1) O(3) 2.054(13) yes
Al(1) O(5) 1.834(19) yes
Al(1) O(6) 1.84(2) yes
Al(1) N(1) 2.033(17) yes
Al(2) O(1) 1.906(19) yes
Al(2) O(2) 1.84(2) yes
Al(2) O(4) 1.982(13) yes
Al(2) O(7) 1.77(2) yes
Al(2) O(8) 1.890(18) yes
Al(2) N(2) 2.061(18) yes
N(1) C(1) 1.13(4) yes
N(1) C(5) 1.43(4) yes
N(2) C(6) 1.38(4) yes
N(2) C(10) 1.27(4) yes
N(3) C(11) 1.40(4) yes
N(3) C(15) 1.34(5) yes
N(4) C(16) 1.44(3) yes
N(4) C(20) 1.53(3) yes
N(4) C(24) 1.54(3) yes
N(4) C(28) 1.46(3) yes
N(5) C(32a) 1.44(5) yes
N(5) C(32b) 1.56(5) yes
N(5) C(36) 1.67(3) yes
N(5) C(40) 1.67(3) yes
N(5) C(44a) 1.55(5) yes
N(5) C(44b) 1.31(5) yes
N(6) C(48) 1.56(3) yes
N(6) C(52) 1.62(3) yes
N(6) C(56) 1.33(3) yes
N(6) C(60a) 1.56(5) yes
N(6) C(60b) 1.60(5) yes
N(7) C(64) 1.13(3) yes
C(1) C(2) 1.33(5) yes
C(2) C(3) 1.61(5) yes
C(3) C(4) 1.09(7) yes
C(4) C(5) 1.56(7) yes
C(6) C(7) 1.37(5) yes
C(7) C(8) 1.28(6) yes
C(8) C(9) 1.50(5) yes
C(9) C(10) 1.38(5) yes
C(11) C(12) 1.28(5) yes
C(12) C(13) 1.42(5) yes
C(13) C(14) 1.42(5) yes
C(14) C(15) 1.30(6) yes
C(16) C(17) 1.49(3) yes
C(17) C(18) 1.54(3) yes
C(18) C(19a) 1.29(5) yes
C(18) C(19b) 1.63(5) yes
C(19a) C(19b) 1.50(6) yes
C(20) C(21) 1.58(3) yes
C(21) C(22) 1.31(3) yes
C(22) C(23) 1.49(3) yes
C(24) C(25) 1.57(3) yes
C(25) C(26) 1.42(3) yes
C(26) C(27) 1.39(3) yes
C(28) C(29) 1.51(3) yes
C(29) C(30) 1.53(3) yes
C(30) C(31) 1.54(3) yes
C(32a) C(32b) 1.26(7) yes
C(32a) C(33) 1.39(5) yes
C(32a) C(44b) 1.31(6) yes
C(32b) C(33) 1.60(5) yes
C(32b) C(44a) 1.57(6) yes
C(32b) C(44b) 1.63(6) yes
C(33) C(34a) 1.69(10) yes
C(33) C(34b) 1.73(10) yes
C(33) C(34c) 1.66(10) yes
C(33) C(34d) 1.69(10) yes
C(33) C(35b) 1.70(10) yes
C(34a) C(34b) 0.70(15) yes
C(34a) C(35a) 1.55(11) yes
C(34b) C(35a) 1.49(11) yes
C(34c) C(34d) 1.34(13) yes
C(34c) C(35b) 1.09(13) yes
C(34c) C(35c) 1.84(14) yes
C(34d) C(35b) 1.35(13) yes
C(34d) C(35c) 1.24(13) yes
C(35b) C(35c) 1.37(14) yes
C(36) C(37) 1.48(3) yes
C(37) C(38) 1.36(3) yes
C(38) C(39a) 1.46(5) yes
C(38) C(39b) 1.01(5) yes
C(39a) C(39b) 1.37(7) yes
C(40) C(41a) 1.41(5) yes
C(40) C(41b) 1.72(5) yes
C(41a) C(41b) 1.20(7) yes
C(41a) C(42a) 1.44(7) yes
C(41b) C(42a) 0.93(7) yes
C(41b) C(42b) 1.35(7) yes
C(42a) C(42b) 1.61(7) yes
C(42a) C(43a) 1.63(10) yes
C(42a) C(43b) 1.84(6) yes
C(42a) C(43c) 1.14(10) yes
C(42b) C(43b) 1.01(7) yes
C(43a) C(43c) 1.46(13) yes
C(44a) C(44b) 1.26(7) yes
C(44a) C(45) 1.55(5) yes
C(44b) C(45) 1.53(5) yes
C(45) C(46a) 1.52(5) yes
C(45) C(46b) 1.64(5) yes
C(46a) C(46b) 1.13(7) yes
C(46a) C(47) 1.28(5) yes
C(46b) C(47) 0.90(5) yes
C(48) C(49a) 1.64(5) yes
C(48) C(49b) 1.09(5) yes
C(49a) C(49b) 0.77(7) yes
C(49a) C(50) 1.49(5) yes
C(49b) C(50) 1.74(5) yes
C(50) C(51) 1.39(3) yes
C(52) C(53) 0.81(3) yes
C(53) C(54) 1.68(3) yes
C(54) C(55) 1.56(3) yes
C(56) C(57) 1.44(3) yes
C(57) C(58) 1.45(3) yes
C(58) C(59) 1.69(3) yes
C(60a) C(60b) 1.19(7) yes
C(60a) C(61) 1.54(5) yes
C(60b) C(61) 1.31(5) yes
C(61) C(62a) 1.24(5) yes
C(61) C(62b) 1.62(5) yes
C(62a) C(62b) 1.24(7) yes
C(62a) C(63) 1.25(5) yes
C(62b) C(63) 1.51(5) yes
C(64) C(65) 1.44(3) yes
